data_7040428
loop_
_publ_author_name
'Borup, Mette Andersen'
'Blichfeld, Anders Bank'
'Madsen, Solveig R\/ogild'
'Iversen, Bo Brummerstedt'

_publ_section_title
;
 High-pressure single crystal X-ray diffraction study of thermoelectric
 ZnSb and \b-Zn4Sb3.
;
_journal_issue 38
_journal_name_full 'Dalton transactions (Cambridge, England : 2003)'
_journal_page_first 15097
_journal_page_last 15103
_journal_paper_doi 10.1039/c6dt02323a
_journal_volume 45
_journal_year 2016
_chemical_formula_moiety 'Sb30 Zn38.45'
_chemical_formula_sum 'Sb30 Zn38.45'
_chemical_formula_weight 6165.98
_chemical_name_systematic 'Zinc antimonide'
_space_group_crystal_system trigonal
_space_group_IT_number 167
_space_group_name_Hall '-R 3 2"c'
_space_group_name_H-M_alt 'R -3 c'
_symmetry_space_group_name_Hall '-R 3 2"c'
_symmetry_space_group_name_H-M 'R -3 c :H'
_audit_creation_date 2016-05-16
_audit_creation_method
;
Olex2 1.2
(compiled 2016.02.19 svn.r3266 for OlexSys, GUI svn.r5155)
;
_audit_update_record
;
2016-07-11 deposited with the CCDC.
2016-08-22 downloaded from the CCDC.
;
_cell_angle_alpha 90
_cell_angle_beta 90
_cell_angle_gamma 120
_cell_formula_units_Z 1
_cell_length_a 12.0867(14)
_cell_length_b 12.0867(14)
_cell_length_c 12.3073(15)
_cell_measurement_pressure 1970000(30000)
_cell_measurement_reflns_used 683
_cell_measurement_temperature 296(2)
_cell_measurement_theta_max 21.47
_cell_measurement_theta_min 4.03
_cell_volume 1557.1(3)
_computing_molecular_graphics 'Olex2 (Dolomanov et al., 2009)'
_computing_publication_material 'Olex2 (Dolomanov et al., 2009)'
_computing_structure_refinement 'ShelXL (Sheldrick, 2015)'
_diffrn_ambient_temperature 296.15
_diffrn_measured_fraction_theta_full 0.950
_diffrn_measured_fraction_theta_max 0.906
_diffrn_measurement_device_type 'Bruker APEX-II CCD'
_diffrn_measurement_method '\f and \w scans'
_diffrn_radiation_type AgK\a
_diffrn_radiation_wavelength 0.56086
_diffrn_reflns_av_R_equivalents 0.1261
_diffrn_reflns_av_unetI/netI 0.0645
_diffrn_reflns_Laue_measured_fraction_full 0.950
_diffrn_reflns_Laue_measured_fraction_max 0.906
_diffrn_reflns_limit_h_max 15
_diffrn_reflns_limit_h_min -15
_diffrn_reflns_limit_k_max 14
_diffrn_reflns_limit_k_min -14
_diffrn_reflns_limit_l_max 16
_diffrn_reflns_limit_l_min -16
_diffrn_reflns_number 3576
_diffrn_reflns_point_group_measured_fraction_full 0.950
_diffrn_reflns_point_group_measured_fraction_max 0.906
_diffrn_reflns_theta_full 19.665
_diffrn_reflns_theta_max 21.984
_diffrn_reflns_theta_min 2.660
_diffrn_standards_number 0
_exptl_absorpt_coefficient_mu 14.324
_exptl_absorpt_correction_T_max 0.7447
_exptl_absorpt_correction_T_min 0.5812
_exptl_absorpt_correction_type multi-scan
_exptl_absorpt_process_details
'SADABS-2012/1 (Bruker,2012) was used for absorption correction. wR2(int) was 0.1246 before and 0.0720 after correction. The Ratio of minimum to maximum transmission is 0.7804. The \l/2 correction factor is 0.0015.'
_exptl_crystal_colour 'metallic grayish gray'
_exptl_crystal_colour_lustre metallic
_exptl_crystal_colour_modifier grayish
_exptl_crystal_colour_primary gray
_exptl_crystal_density_diffrn 6.576
_exptl_crystal_description irregular
_exptl_crystal_F_000 2684
_exptl_crystal_size_max 0.06
_exptl_crystal_size_mid 0.03
_exptl_crystal_size_min 0.015
_refine_diff_density_max 3.470
_refine_diff_density_min -1.848
_refine_diff_density_rms 0.580
_refine_ls_extinction_method none
_refine_ls_goodness_of_fit_ref 1.031
_refine_ls_hydrogen_treatment undef
_refine_ls_matrix_type full
_refine_ls_number_parameters 32
_refine_ls_number_reflns 394
_refine_ls_number_restraints 1
_refine_ls_restrained_S_all 1.030
_refine_ls_R_factor_all 0.0733
_refine_ls_R_factor_gt 0.0440
_refine_ls_shift/su_max 0.000
_refine_ls_shift/su_mean 0.000
_refine_ls_structure_factor_coef Fsqd
_refine_ls_weighting_details 'w=1/[\s^2^(Fo^2^)+(0.0635P)^2^] where P=(Fo^2^+2Fc^2^)/3'
_refine_ls_weighting_scheme calc
_refine_ls_wR_factor_gt 0.0956
_refine_ls_wR_factor_ref 0.1096
_reflns_Friedel_coverage 0.000
_reflns_number_gt 279
_reflns_number_total 394
_reflns_threshold_expression 'I > 2\s(I)'
_cod_data_source_file c6dt02323a2.cif
_cod_data_source_block Zn4Sb3_SiO_P6
_cod_depositor_comments
;Adding full bibliography for 7040405--7040434.cif.

 Adding full bibliography for 7040405--7040434.cif.
;
_cod_original_cell_volume 1557.1(4)
_cod_database_code 7040428
_shelx_space_group_comment
;
The symmetry employed for this shelxl refinement is uniquely defined
by the following loop, which should always be used as a source of
symmetry information in preference to the above space-group names.
They are only intended as comments.
;
_olex2_refinement_description
;
1. Uiso/Uaniso restraints and constraints
Uiso(Zn2) = Uiso(Zn3) = Uiso(Zn4)
2. Others
 1*[Sof(Zn1)]+1*[Sof(Zn2)]+1*[Sof(Zn3)]+1*[Sof(Zn4)]=1.068 with esd of 0.002
;

loop_
_space_group_symop_operation_xyz
'x, y, z'
'-y, x-y, z'
'-x+y, -x, z'
'y, x, -z+1/2'
'x-y, -y, -z+1/2'
'-x, -x+y, -z+1/2'
'x+2/3, y+1/3, z+1/3'
'-y+2/3, x-y+1/3, z+1/3'
'-x+y+2/3, -x+1/3, z+1/3'
'y+2/3, x+1/3, -z+5/6'
'x-y+2/3, -y+1/3, -z+5/6'
'-x+2/3, -x+y+1/3, -z+5/6'
'x+1/3, y+2/3, z+2/3'
'-y+1/3, x-y+2/3, z+2/3'
'-x+y+1/3, -x+2/3, z+2/3'
'y+1/3, x+2/3, -z+7/6'
'x-y+1/3, -y+2/3, -z+7/6'
'-x+1/3, -x+y+2/3, -z+7/6'
'-x, -y, -z'
'y, -x+y, -z'
'x-y, x, -z'
'-y, -x, z-1/2'
'-x+y, y, z-1/2'
'x, x-y, z-1/2'
'-x+2/3, -y+1/3, -z+1/3'
'y+2/3, -x+y+1/3, -z+1/3'
'x-y+2/3, x+1/3, -z+1/3'
'-y+2/3, -x+1/3, z-1/6'
'-x+y+2/3, y+1/3, z-1/6'
'x+2/3, x-y+1/3, z-1/6'
'-x+1/3, -y+2/3, -z+2/3'
'y+1/3, -x+y+2/3, -z+2/3'
'x-y+1/3, x+2/3, -z+2/3'
'-y+1/3, -x+2/3, z+1/6'
'-x+y+1/3, y+2/3, z+1/6'
'x+1/3, x-y+2/3, z+1/6'

loop_
_atom_site_label
_atom_site_type_symbol
_atom_site_fract_x
_atom_site_fract_y
_atom_site_fract_z
_atom_site_U_iso_or_equiv
_atom_site_adp_type
_atom_site_occupancy
_atom_site_site_symmetry_order
_atom_site_calc_flag
_atom_site_refinement_flags_posn
_atom_site_refinement_flags_adp
_atom_site_refinement_flags_occupancy
_atom_site_disorder_assembly
_atom_site_disorder_group
Sb1 Sb 0.64291(12) 0.0000 0.2500 0.0151(4) Uani 1 2 d S T P . .
Sb2 Sb 0.6667 0.3333 0.19716(11) 0.0148(5) Uani 1 3 d S T P . .
Zn1 Zn 0.83192(19) 0.25432(19) 0.23641(16) 0.0233(7) Uani 0.915(8) 1 d . . . A 1
Zn2 Zn 0.795(10) 0.245(9) 0.294(9) 0.031(5) Uiso 0.021(5) 1 d . . . A 2
Zn3 Zn 0.902(3) 0.392(3) 0.245(2) 0.031(5) Uiso 0.064(4) 1 d . . . A 2
Zn4 Zn 0.775(3) 0.199(3) 0.087(2) 0.031(5) Uiso 0.068(3) 1 d . . . A 2

loop_
_atom_site_aniso_label
_atom_site_aniso_U_11
_atom_site_aniso_U_22
_atom_site_aniso_U_33
_atom_site_aniso_U_23
_atom_site_aniso_U_13
_atom_site_aniso_U_12
Sb1 0.0153(6) 0.0114(7) 0.0173(6) -0.0007(5) -0.0004(2) 0.0057(4)
Sb2 0.0144(6) 0.0144(6) 0.0155(7) 0.000 0.000 0.0072(3)
Zn1 0.0189(12) 0.0233(13) 0.0297(12) -0.0020(8) -0.0023(8) 0.0118(10)

loop_
_atom_type_symbol
_atom_type_description
_atom_type_scat_dispersion_real
_atom_type_scat_dispersion_imag
_atom_type_scat_source
Sb Sb -1.0547 1.0104 'International Tables Vol C Tables 4.2.6.8 and 6.1.1.4'
Zn Zn 0.3242 0.9375 'International Tables Vol C Tables 4.2.6.8 and 6.1.1.4'

loop_
_geom_angle_atom_site_label_1
_geom_angle_atom_site_label_2
_geom_angle_atom_site_label_3
_geom_angle
_geom_angle_site_symmetry_1
_geom_angle_site_symmetry_3
Zn1 Sb1 Zn1 126.76(11) 32 30_445
Zn2 Sb1 Zn2 58(4) 30_445 5
Zn2 Sb1 Zn2 105(5) 32 30_445
Zn2 Sb1 Zn2 58(4) 32 .
Zn2 Sb1 Zn2 165(4) 5 .
Zn2 Sb1 Zn2 134(3) 32 5
Zn2 Sb1 Zn2 134(2) 30_445 .
Zn2 Sb1 Zn3 42(3) 32 3_665
Zn2 Sb1 Zn3 144(3) 30_445 32
Zn2 Sb1 Zn3 139(2) . 30_445
Zn2 Sb1 Zn3 68(2) 30_445 3_665
Zn2 Sb1 Zn3 41(2) . 32
Zn2 Sb1 Zn3 68(2) 32 4_545
Zn2 Sb1 Zn3 39(3) 32 32
Zn2 Sb1 Zn3 42(3) 30_445 4_545
Zn2 Sb1 Zn3 139(2) 5 32
Zn2 Sb1 Zn3 39(3) 30_445 30_445
Zn2 Sb1 Zn3 41(2) 5 30_445
Zn2 Sb1 Zn3 144(3) 32 30_445
Zn2 Sb1 Zn4 141(3) 30_445 25_655
Zn2 Sb1 Zn4 104(2) 32 25_655
Zn2 Sb1 Zn4 141(3) 32 35_645
Zn2 Sb1 Zn4 104(2) 30_445 35_645
Zn3 Sb1 Zn2 76(2) 4_545 5
Zn3 Sb1 Zn2 76(2) 3_665 .
Zn3 Sb1 Zn2 120(2) 3_665 5
Zn3 Sb1 Zn2 120(2) 4_545 .
Zn3 Sb1 Zn3 103.8(9) 3_665 30_445
Zn3 Sb1 Zn3 78.4(12) 3_665 32
Zn3 Sb1 Zn3 78.4(12) 4_545 30_445
Zn3 Sb1 Zn3 177.7(14) 30_445 32
Zn3 Sb1 Zn3 103.8(9) 4_545 32
Zn3 Sb1 Zn3 45.6(14) 4_545 3_665
Zn4 Sb1 Zn2 114(2) 35_645 .
Zn4 Sb1 Zn2 51(2) 35_645 5
Zn4 Sb1 Zn2 114(2) 25_655 5
Zn4 Sb1 Zn2 51(2) 25_655 .
Zn4 Sb1 Zn3 70.3(9) 25_655 32
Zn4 Sb1 Zn3 170.1(10) 35_645 3_665
Zn4 Sb1 Zn3 170.1(10) 25_655 4_545
Zn4 Sb1 Zn3 107.6(9) 35_645 32
Zn4 Sb1 Zn3 124.5(10) 35_645 4_545
Zn4 Sb1 Zn3 107.6(9) 25_655 30_445
Zn4 Sb1 Zn3 124.5(10) 25_655 3_665
Zn4 Sb1 Zn3 70.3(9) 35_645 30_445
Zn4 Sb1 Zn4 65.4(13) 25_655 35_645
Sb2 Sb2 Zn4 61.9(5) 16_544 .
Sb2 Sb2 Zn4 61.9(5) 16_544 2_655
Zn1 Sb2 Sb2 100.49(5) 2_655 16_544
Zn1 Sb2 Sb2 100.49(5) 3_665 16_544
Zn1 Sb2 Sb2 100.49(5) . 16_544
Zn1 Sb2 Zn1 116.76(3) 3_665 2_655
Zn1 Sb2 Zn1 116.76(3) . 2_655
Zn1 Sb2 Zn1 116.76(3) . 3_665
Zn2 Sb2 Sb2 118(3) 3_665 16_544
Zn2 Sb2 Sb2 118(2) 2_655 16_544
Zn2 Sb2 Sb2 118(2) . 16_544
Zn2 Sb2 Zn2 100(3) . 2_655
Zn2 Sb2 Zn2 100(3) 3_665 2_655
Zn2 Sb2 Zn2 100(3) . 3_665
Zn2 Sb2 Zn3 134(2) 3_665 .
Zn2 Sb2 Zn3 77(2) 3_665 2_655
Zn2 Sb2 Zn3 38(2) 3_665 3_665
Zn2 Sb2 Zn3 77(2) 2_655 .
Zn2 Sb2 Zn3 134(2) 2_655 3_665
Zn2 Sb2 Zn3 38(2) 2_655 2_655
Zn2 Sb2 Zn3 134(2) . 2_655
Zn2 Sb2 Zn3 38(2) . .
Zn2 Sb2 Zn3 77(2) . 3_665
Zn2 Sb2 Zn4 57(3) . .
Zn2 Sb2 Zn4 57(3) 2_655 2_655
Zn2 Sb2 Zn4 136(2) 3_665 2_655
Zn2 Sb2 Zn4 119(2) 3_665 .
Zn2 Sb2 Zn4 119(2) . 2_655
Zn2 Sb2 Zn4 136(2) 2_655 .
Zn3 Sb2 Sb2 102.9(6) 2_655 16_544
Zn3 Sb2 Sb2 102.9(6) 3_665 16_544
Zn3 Sb2 Sb2 102.9(6) . 16_544
Zn3 Sb2 Zn3 115.1(4) . 2_655
Zn3 Sb2 Zn3 115.1(4) 3_665 2_655
Zn3 Sb2 Zn3 115.1(4) . 3_665
Zn3 Sb2 Zn4 81.2(9) 3_665 .
Zn3 Sb2 Zn4 160.9(9) 2_655 .
Zn3 Sb2 Zn4 61.6(9) 2_655 2_655
Zn3 Sb2 Zn4 81.2(9) . 2_655
Zn3 Sb2 Zn4 160.9(9) 3_665 2_655
Zn3 Sb2 Zn4 61.6(9) . .
Zn4 Sb2 Zn4 99.6(7) . 2_655
Sb1 Zn1 Sb1 107.34(7) 33_545 .
Sb1 Zn1 Sb1 120.60(7) 25_655 .
Sb1 Zn1 Sb1 98.54(6) 33_545 25_655
Sb1 Zn1 Zn1 116.81(10) 33_545 25_655
Sb2 Zn1 Sb1 93.37(7) . .
Sb2 Zn1 Sb1 124.87(8) . 33_545
Sb2 Zn1 Sb1 113.85(8) . 25_655
Sb2 Zn1 Zn1 117.83(11) . 25_655
Zn1 Zn1 Sb1 60.14(8) 25_655 .
Zn1 Zn1 Sb1 60.47(8) 25_655 25_655
Sb1 Zn2 Sb1 119(4) 33_545 .
Sb1 Zn2 Sb2 110(4) . 31_655
Sb1 Zn2 Sb2 89(3) 33_545 31_655
Sb1 Zn2 Sb2 142(4) 33_545 .
Sb1 Zn2 Zn2 65(4) 33_545 33_545
Sb1 Zn2 Zn2 117(7) 33_545 32
Sb1 Zn2 Zn3 59(2) 33_545 35_645
Sb1 Zn2 Zn3 61(2) . 35_645
Sb1 Zn2 Zn4 130(5) 33_545 .
Sb2 Zn2 Sb1 98(3) . .
Sb2 Zn2 Sb2 71(2) . 31_655
Sb2 Zn2 Zn3 155(4) . 35_645
Sb2 Zn2 Zn4 68(2) . .
Zn2 Zn2 Sb1 163(6) 33_545 .
Zn2 Zn2 Sb1 57(3) 32 .
Zn2 Zn2 Sb2 76.9(18) 33_545 .
Zn2 Zn2 Sb2 53(3) 32 31_655
Zn2 Zn2 Sb2 76.9(18) 32 .
Zn2 Zn2 Sb2 53(3) 33_545 31_655
Zn2 Zn2 Zn2 106(5) 33_545 32
Zn2 Zn2 Zn3 119(6) 33_545 35_645
Zn2 Zn2 Zn3 79(5) 32 35_645
Zn2 Zn2 Zn4 107(5) 32 .
Zn2 Zn2 Zn4 124(6) 33_545 .
Zn3 Zn2 Sb1 78(4) . 33_545
Zn3 Zn2 Sb1 147(6) . .
Zn3 Zn2 Sb1 70(3) 32 .
Zn3 Zn2 Sb1 75(3) 32 33_545
Zn3 Zn2 Sb2 73(3) . .
Zn3 Zn2 Sb2 57(3) 32 31_655
Zn3 Zn2 Sb2 116(5) 32 .
Zn3 Zn2 Sb2 98(4) . 31_655
Zn3 Zn2 Sb2 101(3) 35_645 31_655
Zn3 Zn2 Zn2 144(4) . 32
Zn3 Zn2 Zn2 44(5) 32 32
Zn3 Zn2 Zn2 48(3) . 33_545
Zn3 Zn2 Zn2 97(6) 32 33_545
Zn3 Zn2 Zn3 143(6) . 32
Zn3 Zn2 Zn3 133(5) . 35_645
Zn3 Zn2 Zn3 46(3) 32 35_645
Zn3 Zn2 Zn4 79(4) . .
Zn3 Zn2 Zn4 100(5) . 25_655
Zn3 Zn2 Zn4 138(5) 32 .
Zn3 Zn2 Zn4 95(4) 32 25_655
Zn4 Zn2 Sb1 68(2) . .
Zn4 Zn2 Sb1 72(3) 25_655 33_545
Zn4 Zn2 Sb1 64(2) 25_655 .
Zn4 Zn2 Sb2 138(3) . 31_655
Zn4 Zn2 Sb2 136(5) 25_655 .
Zn4 Zn2 Sb2 151(4) 25_655 31_655
Zn4 Zn2 Zn2 131(5) 25_655 33_545
Zn4 Zn2 Zn2 115(5) 25_655 32
Zn4 Zn2 Zn3 50(2) 25_655 35_645
Zn4 Zn2 Zn3 111(4) . 35_645
Zn4 Zn2 Zn4 69(3) 25_655 .
Sb1 Zn3 Sb1 111.7(11) 2_655 33_545
Sb1 Zn3 Sb1 108.7(10) 2_655 25_655
Sb1 Zn3 Sb1 98.7(11) 33_545 25_655
Sb1 Zn3 Zn2 56(2) 25_655 29_655
Sb1 Zn3 Zn2 53(2) 2_655 29_655
Sb1 Zn3 Zn2 111(3) 33_545 29_655
Sb1 Zn3 Zn4 135.1(13) 2_655 .
Sb1 Zn3 Zn4 111.1(12) 25_655 9_665
Sb1 Zn3 Zn4 57.6(8) 33_545 25_655
Sb1 Zn3 Zn4 112.2(13) 33_545 .
Sb1 Zn3 Zn4 159.2(14) 2_655 25_655
Sb1 Zn3 Zn4 58.0(8) 2_655 9_665
Sb1 Zn3 Zn4 59.9(8) 25_655 25_655
Sb1 Zn3 Zn4 53.8(8) 33_545 9_665
Sb1 Zn3 Zn4 55.4(8) 25_655 .
Sb2 Zn3 Sb1 114.2(10) . 25_655
Sb2 Zn3 Sb1 96.9(11) . 2_655
Sb2 Zn3 Sb1 126.4(12) . 33_545
Sb2 Zn3 Zn2 123(3) . 29_655
Sb2 Zn3 Zn4 103.7(11) . 25_655
Sb2 Zn3 Zn4 63.6(9) . .
Sb2 Zn3 Zn4 133.5(13) . 9_665
Zn2 Zn3 Sb1 159(4) 33_545 25_655
Zn2 Zn3 Sb1 149(4) . 2_655
Zn2 Zn3 Sb1 63(3) . 33_545
Zn2 Zn3 Sb1 102(4) . 25_655
Zn2 Zn3 Sb1 69(3) 33_545 33_545
Zn2 Zn3 Sb1 63(3) 33_545 2_655
Zn2 Zn3 Sb2 69(3) . .
Zn2 Zn3 Sb2 87(3) 33_545 .
Zn2 Zn3 Zn2 88(5) . 33_545
Zn2 Zn3 Zn2 110(4) 33_545 29_655
Zn2 Zn3 Zn2 158(4) . 29_655
Zn2 Zn3 Zn3 93(4) 33_545 6_765
Zn2 Zn3 Zn3 130(4) . 6_765
Zn2 Zn3 Zn4 145(4) 33_545 .
Zn2 Zn3 Zn4 112(2) 29_655 25_655
Zn2 Zn3 Zn4 47(3) 33_545 9_665
Zn2 Zn3 Zn4 64(4) . .
Zn2 Zn3 Zn4 126(3) 33_545 17_554
Zn2 Zn3 Zn4 47(4) . 25_655
Zn2 Zn3 Zn4 120(3) 33_545 25_655
Zn2 Zn3 Zn4 76(2) 29_655 9_665
Zn2 Zn3 Zn4 128(4) . 17_554
Zn2 Zn3 Zn4 111(4) . 9_665
Zn3 Zn3 Sb1 65.4(12) 6_765 25_655
Zn3 Zn3 Sb1 67.2(7) 6_765 2_655
Zn3 Zn3 Sb1 70.4(13) 6_765 33_545
Zn3 Zn3 Sb2 161.5(13) 6_765 .
Zn3 Zn3 Zn2 40(2) 6_765 29_655
Zn3 Zn3 Zn4 120.6(16) 6_765 .
Zn3 Zn3 Zn4 46.5(13) 6_765 9_665
Zn3 Zn3 Zn4 91.1(18) 6_765 17_554
Zn3 Zn3 Zn4 92.1(8) 6_765 25_655
Zn4 Zn3 Sb1 61.9(10) 17_554 25_655
Zn4 Zn3 Sb1 69.3(12) 17_554 2_655
Zn4 Zn3 Sb1 158.1(17) 17_554 33_545
Zn4 Zn3 Sb2 73.8(12) 17_554 .
Zn4 Zn3 Zn2 102(2) . 29_655
Zn4 Zn3 Zn2 51(3) 17_554 29_655
Zn4 Zn3 Zn4 161.4(15) . 9_665
Zn4 Zn3 Zn4 113.6(15) 17_554 25_655
Zn4 Zn3 Zn4 55.5(11) . 25_655
Zn4 Zn3 Zn4 121.0(16) 17_554 9_665
Zn4 Zn3 Zn4 66.6(14) 17_554 .
Zn4 Zn3 Zn4 107.7(11) 9_665 25_655
Sb1 Zn4 Sb1 109.5(9) 25_655 15_654
Sb1 Zn4 Sb1 120.6(10) 25_655 .
Sb1 Zn4 Sb1 92.9(9) 15_654 .
Sb1 Zn4 Sb2 125.7(10) . 16_544
Sb1 Zn4 Sb2 87.5(7) 15_654 16_544
Sb1 Zn4 Sb2 133.2(10) 15_654 .
Sb1 Zn4 Sb2 110.0(10) 25_655 16_544
Sb1 Zn4 Sb2 111.2(10) 25_655 .
Sb1 Zn4 Zn3 170.5(13) 15_654 .
Sb1 Zn4 Zn3 61.0(9) 25_655 .
Sb1 Zn4 Zn4 66.0(11) 25_655 25_655
Sb1 Zn4 Zn4 129.6(15) 15_654 17_554
Sb1 Zn4 Zn4 57.3(7) 25_655 17_554
Sb2 Zn4 Sb1 85.6(7) . .
Sb2 Zn4 Sb2 57.6(5) . 16_544
Zn2 Zn4 Sb1 150(3) . 15_654
Zn2 Zn4 Sb1 66(3) 25_655 25_655
Zn2 Zn4 Sb1 86(3) 25_655 .
Zn2 Zn4 Sb1 86(2) . 25_655
Zn2 Zn4 Sb1 57(2) . .
Zn2 Zn4 Sb1 57(2) 25_655 15_654
Zn2 Zn4 Sb2 56(2) . .
Zn2 Zn4 Sb2 112(2) . 16_544
Zn2 Zn4 Sb2 167(3) 25_655 .
Zn2 Zn4 Sb2 135(3) 25_655 16_544
Zn2 Zn4 Zn2 111(3) 25_655 .
Zn2 Zn4 Zn3 36(2) . .
Zn2 Zn4 Zn3 116(3) 25_655 .
Zn2 Zn4 Zn4 62(3) 25_655 25_655
Zn2 Zn4 Zn4 50(2) . 25_655
Zn2 Zn4 Zn4 81(2) . 17_554
Zn2 Zn4 Zn4 120(3) 25_655 17_554
Zn2 Zn4 Zn4 116(3) 25_655 18_654
Zn3 Zn4 Sb1 155.5(15) 17_554 .
Zn3 Zn4 Sb1 69.7(12) 17_554 25_655
Zn3 Zn4 Sb1 93.1(10) . .
Zn3 Zn4 Sb1 62.7(10) 17_554 15_654
Zn3 Zn4 Sb2 95.1(11) . 16_544
Zn3 Zn4 Sb2 54.7(8) . .
Zn3 Zn4 Sb2 112.4(14) 17_554 .
Zn3 Zn4 Sb2 59.7(10) 17_554 16_544
Zn3 Zn4 Zn2 147(3) 17_554 .
Zn3 Zn4 Zn2 79(3) 17_554 25_655
Zn3 Zn4 Zn3 110.8(14) 17_554 .
Zn3 Zn4 Zn4 129.6(19) 17_554 25_655
Zn3 Zn4 Zn4 67.4(14) 17_554 17_554
Zn3 Zn4 Zn4 106.8(18) 17_554 18_654
Zn4 Zn4 Sb1 63.3(10) 18_654 .
Zn4 Zn4 Sb1 111.7(16) 25_655 15_654
Zn4 Zn4 Sb1 137.0(14) 17_554 .
Zn4 Zn4 Sb1 69.8(10) 18_654 15_654
Zn4 Zn4 Sb1 54.6(10) 25_655 .
Zn4 Zn4 Sb1 176.0(15) 18_654 25_655
Zn4 Zn4 Sb2 67.9(8) 18_654 .
Zn4 Zn4 Sb2 60.3(7) 17_554 16_544
Zn4 Zn4 Sb2 160.8(17) 25_655 16_544
Zn4 Zn4 Sb2 66.1(8) 18_654 16_544
Zn4 Zn4 Sb2 61.7(7) 17_554 .
Zn4 Zn4 Sb2 105.2(13) 25_655 .
Zn4 Zn4 Zn2 97(3) 18_654 .
Zn4 Zn4 Zn3 119.6(15) 18_654 .
Zn4 Zn4 Zn3 46.0(10) 17_554 .
Zn4 Zn4 Zn3 66.3(13) 25_655 .
Zn4 Zn4 Zn4 118.0(19) 18_654 25_655
Zn4 Zn4 Zn4 119.90(13) 18_654 17_554
Zn4 Zn4 Zn4 105.3(16) 25_655 17_554

loop_
_geom_bond_atom_site_label_1
_geom_bond_atom_site_label_2
_geom_bond_distance
_geom_bond_site_symmetry_2
Sb1 Zn1 2.692(2) 32
Sb1 Zn1 2.692(2) 30_445
Sb1 Zn2 2.44(9) 32
Sb1 Zn2 2.44(9) 30_445
Sb1 Zn2 2.65(9) .
Sb1 Zn2 2.65(9) 5
Sb1 Zn3 2.68(3) 32
Sb1 Zn3 2.64(3) 3_665
Sb1 Zn3 2.64(3) 4_545
Sb1 Zn3 2.68(3) 30_445
Sb1 Zn4 2.61(3) 35_645
Sb1 Zn4 2.61(3) 25_655
Sb2 Sb2 2.802(3) 16_544
Sb2 Zn1 2.654(2) .
Sb2 Zn1 2.654(2) 2_655
Sb2 Zn1 2.654(2) 3_665
Sb2 Zn2 2.57(9) 3_665
Sb2 Zn2 2.57(9) 2_655
Sb2 Zn2 2.57(9) .
Sb2 Zn3 2.63(3) .
Sb2 Zn3 2.63(3) 3_665
Sb2 Zn3 2.63(3) 2_655
Sb2 Zn4 2.89(3) .
Sb2 Zn4 2.89(3) 2_655
Zn1 Sb1 2.692(2) 33_545
Zn1 Sb1 2.761(2) 25_655
Zn1 Zn1 2.740(4) 25_655
Zn2 Sb1 2.44(9) 33_545
Zn2 Sb2 3.13(11) 31_655
Zn2 Zn2 2.47(13) 33_545
Zn2 Zn2 2.47(13) 32
Zn2 Zn3 1.70(11) .
Zn2 Zn3 1.84(11) 32
Zn2 Zn3 2.84(10) 35_645
Zn2 Zn4 2.60(11) .
Zn2 Zn4 2.25(11) 25_655
Zn3 Sb1 2.68(3) 33_545
Zn3 Sb1 2.77(3) 25_655
Zn3 Sb1 2.64(3) 2_655
Zn3 Zn2 1.84(11) 33_545
Zn3 Zn2 2.84(10) 29_655
Zn3 Zn3 2.05(7) 6_765
Zn3 Zn4 2.21(4) 17_554
Zn3 Zn4 3.06(4) 25_655
Zn3 Zn4 2.84(4) .
Zn3 Zn4 3.04(4) 9_665
Zn4 Sb1 2.78(3) 15_654
Zn4 Sb1 2.61(3) 25_655
Zn4 Sb2 2.93(3) 16_544
Zn4 Zn2 2.25(11) 25_655
Zn4 Zn3 2.21(4) 17_554
Zn4 Zn4 2.27(6) 18_654
Zn4 Zn4 2.75(5) 25_655
Zn4 Zn4 2.82(6) 17_554

loop_
_geom_torsion_atom_site_label_1
_geom_torsion_atom_site_label_2
_geom_torsion_atom_site_label_3
_geom_torsion_atom_site_label_4
_geom_torsion
_geom_torsion_site_symmetry_1
_geom_torsion_site_symmetry_4
Sb1 Zn2 Zn3 Sb1 146(6) . 2_655
Sb1 Zn2 Zn3 Sb1 94(2) 33_545 25_655
Sb1 Zn2 Zn3 Sb1 -33(10) . 25_655
Sb1 Zn2 Zn3 Sb1 -126(10) . 33_545
Sb1 Zn2 Zn3 Sb1 -88(6) 33_545 2_655
Sb1 Zn2 Zn3 Sb2 79(8) . .
Sb1 Zn2 Zn3 Sb2 -155(3) 33_545 .
Sb1 Zn2 Zn3 Zn2 -47(16) . 29_655
Sb1 Zn2 Zn3 Zn2 166(8) . 33_545
Sb1 Zn2 Zn3 Zn2 -67(5) 33_545 33_545
Sb1 Zn2 Zn3 Zn2 79(14) 33_545 29_655
Sb1 Zn2 Zn3 Zn3 26(5) 33_545 6_765
Sb1 Zn2 Zn3 Zn3 -101(9) . 6_765
Sb1 Zn2 Zn3 Zn4 -151(8) . 9_665
Sb1 Zn2 Zn3 Zn4 9(7) . .
Sb1 Zn2 Zn3 Zn4 135(3) 33_545 .
Sb1 Zn2 Zn3 Zn4 157(3) 33_545 17_554
Sb1 Zn2 Zn3 Zn4 -25(3) 33_545 9_665
Sb1 Zn2 Zn3 Zn4 31(12) . 17_554
Sb1 Zn2 Zn3 Zn4 69(3) 33_545 25_655
Sb1 Zn2 Zn3 Zn4 -57(8) . 25_655
Sb2 Zn2 Zn3 Sb1 -1(8) 31_655 2_655
Sb2 Zn2 Zn3 Sb1 -178.9(16) 31_655 25_655
Sb2 Zn2 Zn3 Sb1 -111.5(16) . 25_655
Sb2 Zn2 Zn3 Sb1 155(3) . 33_545
Sb2 Zn2 Zn3 Sb1 67(7) . 2_655
Sb2 Zn2 Zn3 Sb1 87(3) 31_655 33_545
Sb2 Zn2 Zn3 Sb2 -67(2) 31_655 .
Sb2 Zn2 Zn3 Zn2 167(11) 31_655 29_655
Sb2 Zn2 Zn3 Zn2 88(2) . 33_545
Sb2 Zn2 Zn3 Zn2 -126(11) . 29_655
Sb2 Zn2 Zn3 Zn2 20(4) 31_655 33_545
Sb2 Zn2 Zn3 Zn3 113(4) 31_655 6_765
Sb2 Zn2 Zn3 Zn3 -180(3) . 6_765
Sb2 Zn2 Zn3 Zn4 -48(5) . 17_554
Sb2 Zn2 Zn3 Zn4 -137(3) 31_655 .
Sb2 Zn2 Zn3 Zn4 62(3) 31_655 9_665
Sb2 Zn2 Zn3 Zn4 -136(4) . 25_655
Sb2 Zn2 Zn3 Zn4 129.8(17) . 9_665
Sb2 Zn2 Zn3 Zn4 -69.9(16) . .
Sb2 Zn2 Zn3 Zn4 -115(4) 31_655 17_554
Sb2 Zn2 Zn3 Zn4 157(5) 31_655 25_655
Zn2 Zn2 Zn3 Sb1 -21(7) 33_545 2_655
Zn2 Zn2 Zn3 Sb1 -146(12) 32 25_655
Zn2 Zn2 Zn3 Sb1 161(4) 33_545 25_655
Zn2 Zn2 Zn3 Sb1 67(5) 33_545 33_545
Zn2 Zn2 Zn3 Sb1 121(13) 32 33_545
Zn2 Zn2 Zn3 Sb1 32(17) 32 2_655
Zn2 Zn2 Zn3 Sb2 -34(11) 32 .
Zn2 Zn2 Zn3 Sb2 -88(2) 33_545 .
Zn2 Zn2 Zn3 Zn2 147(11) 33_545 29_655
Zn2 Zn2 Zn3 Zn2 53(11) 32 33_545
Zn2 Zn2 Zn3 Zn2 -160(3) 32 29_655
Zn2 Zn2 Zn3 Zn3 146(10) 32 6_765
Zn2 Zn2 Zn3 Zn3 93(3) 33_545 6_765
Zn2 Zn2 Zn3 Zn4 -170(15) 32 25_655
Zn2 Zn2 Zn3 Zn4 137(5) 33_545 25_655
Zn2 Zn2 Zn3 Zn4 -82(14) 32 17_554
Zn2 Zn2 Zn3 Zn4 -135(6) 33_545 17_554
Zn2 Zn2 Zn3 Zn4 -157(3) 33_545 .
Zn2 Zn2 Zn3 Zn4 -104(12) 32 .
Zn2 Zn2 Zn3 Zn4 95(12) 32 9_665
Zn2 Zn2 Zn3 Zn4 42(2) 33_545 9_665
Zn3 Zn2 Zn3 Sb1 -26(5) 35_645 33_545
Zn3 Zn2 Zn3 Sb1 68(7) 35_645 25_655
Zn3 Zn2 Zn3 Sb1 44(9) 32 33_545
Zn3 Zn2 Zn3 Sb1 -44(14) 32 2_655
Zn3 Zn2 Zn3 Sb1 -114(7) 35_645 2_655
Zn3 Zn2 Zn3 Sb1 137(9) 32 25_655
Zn3 Zn2 Zn3 Sb2 179(8) 35_645 .
Zn3 Zn2 Zn3 Sb2 -111(11) 32 .
Zn3 Zn2 Zn3 Zn2 -24(12) 32 33_545
Zn3 Zn2 Zn3 Zn2 123(16) 32 29_655
Zn3 Zn2 Zn3 Zn2 -93(9) 35_645 33_545
Zn3 Zn2 Zn3 Zn2 53(19) 35_645 29_655
Zn3 Zn2 Zn3 Zn3 69(12) 32 6_765
Zn3 Zn2 Zn3 Zn3 0(10) 35_645 6_765
Zn3 Zn2 Zn3 Zn4 131(5) 35_645 17_554
Zn3 Zn2 Zn3 Zn4 43(5) 35_645 25_655
Zn3 Zn2 Zn3 Zn4 113(11) 32 25_655
Zn3 Zn2 Zn3 Zn4 -159(7) 32 17_554
Zn3 Zn2 Zn3 Zn4 179(11) 32 .
Zn3 Zn2 Zn3 Zn4 109(7) 35_645 .
Zn3 Zn2 Zn3 Zn4 -51(8) 35_645 9_665
Zn3 Zn2 Zn3 Zn4 19(11) 32 9_665
Zn4 Zn2 Zn3 Sb1 -158(4) 25_655 2_655
Zn4 Zn2 Zn3 Sb1 137(6) . 2_655
Zn4 Zn2 Zn3 Sb1 -42(2) . 25_655
Zn4 Zn2 Zn3 Sb1 24(4) 25_655 25_655
Zn4 Zn2 Zn3 Sb1 -69(3) 25_655 33_545
Zn4 Zn2 Zn3 Sb1 -135(3) . 33_545
Zn4 Zn2 Zn3 Sb2 136(4) 25_655 .
Zn4 Zn2 Zn3 Sb2 69.9(16) . .
Zn4 Zn2 Zn3 Zn2 -56(13) . 29_655
Zn4 Zn2 Zn3 Zn2 -137(5) 25_655 33_545
Zn4 Zn2 Zn3 Zn2 157(3) . 33_545
Zn4 Zn2 Zn3 Zn2 10(15) 25_655 29_655
Zn4 Zn2 Zn3 Zn3 -110(4) . 6_765
Zn4 Zn2 Zn3 Zn3 -44(6) 25_655 6_765
Zn4 Zn2 Zn3 Zn4 66(3) 25_655 .
Zn4 Zn2 Zn3 Zn4 -95(4) 25_655 9_665
Zn4 Zn2 Zn3 Zn4 22(5) . 17_554
Zn4 Zn2 Zn3 Zn4 -160.2(16) . 9_665
Zn4 Zn2 Zn3 Zn4 88(5) 25_655 17_554
Zn4 Zn2 Zn3 Zn4 -66(3) . 25_655
